data_2102732
loop_
_publ_author_name
'Imaz, Inhar'
'Pechev, Stanislav'
'Gravereau, Pierre'
'Chaminade, Jean-Pierre'
'Kosseva, Iovka'
'Peshev, Pavel'
'Bouree, Francoise'

_publ_section_title
;
 Structural filiations in the new complex titanates
 SrLi<i>M</i>Ti~4~O~11~ (<i>M</i> = Cr, Fe)
;
_journal_coeditor_code LC5052
_journal_issue 1
_journal_name_full 'Acta Crystallographica Section B'
_journal_page_first 26
_journal_page_last 36
_journal_paper_doi 10.1107/S0108768106041929
_journal_volume 63
_journal_year 2007
_chemical_formula_moiety 'Cr Li O11 Sr Ti4'
_chemical_formula_sum 'Cr Li O11 Sr Ti4'
_chemical_formula_weight 514.16
_space_group_crystal_system orthorhombic
_space_group_IT_number 62
_space_group_name_Hall '-P 2ac 2n'
_space_group_name_H-M_alt 'P n m a'
_audit_creation_method 'WinGX routine CIF_UPDATE'
_cell_angle_alpha 90
_cell_angle_beta 90
_cell_angle_gamma 90
_cell_formula_units_Z 4
_cell_length_a 13.8180(10)
_cell_length_b 5.7550(10)
_cell_length_c 9.9010(10)
_cell_measurement_reflns_used 4
_cell_measurement_temperature 293(2)
_cell_measurement_theta_max 2
_cell_measurement_theta_min 1
_cell_volume 787.35(17)
_computing_cell_refinement DENZO-SCALEPACK(Otwinowski,Minor,1997)
_computing_data_collection 'Collect, Nonius B.V., 1999)'
_computing_data_reduction DENZO-SCALEPACK(Otwinowski,Minor,1997)
_computing_structure_refinement 'SHELXL-97 (Sheldrick, 1997b)'
_computing_structure_solution 'SHELXS-97 (Sheldrick, 1997a)'
_diffrn_measured_fraction_theta_full 1
_diffrn_measured_fraction_theta_max 1
_diffrn_measurement_device 'Nonius KappaCCD'
_diffrn_measurement_device_type 'four-circle diffractometer'
_diffrn_measurement_method 'phi and omega scans'
_diffrn_radiation_type MoK\a
_diffrn_radiation_wavelength 0.71073
_diffrn_reflns_av_R_equivalents 0.025
_diffrn_reflns_limit_h_max 20
_diffrn_reflns_limit_h_min -20
_diffrn_reflns_limit_k_max 8
_diffrn_reflns_limit_k_min -8
_diffrn_reflns_limit_l_max 14
_diffrn_reflns_limit_l_min -14
_diffrn_reflns_number 10321
_diffrn_reflns_theta_full 32.03
_diffrn_reflns_theta_max 32.03
_diffrn_reflns_theta_min 2.53
_exptl_absorpt_coefficient_mu 11.731
_exptl_absorpt_correction_T_max 0.44
_exptl_absorpt_correction_T_min 0.35
_exptl_absorpt_correction_type multi-scan
_exptl_crystal_colour 'dark green'
_exptl_crystal_density_diffrn 4.337
_exptl_crystal_density_method 'not measured'
_exptl_crystal_description 'oval block'
_exptl_crystal_F_000 876
_exptl_crystal_size_max 0.09
_exptl_crystal_size_mid 0.075
_exptl_crystal_size_min 0.07
_refine_diff_density_max 0.63
_refine_diff_density_min -0.63
_refine_ls_extinction_coef 0.0030(3)
_refine_ls_extinction_expression Fc^*^=kFc[1+0.001xFc^2^\l^3^/sin(2\q)]^-1/4^
_refine_ls_extinction_method SHELXL
_refine_ls_goodness_of_fit_ref 1.20
_refine_ls_matrix_type full
_refine_ls_number_parameters 98
_refine_ls_number_reflns 1493
_refine_ls_number_restraints 0
_refine_ls_restrained_S_all 1.295
_refine_ls_R_factor_gt 0.023
_refine_ls_shift/su_max 0.001
_refine_ls_structure_factor_coef Fsqd
_refine_ls_weighting_details 'calc w=1/[\s^2^(Fo^2^)+(0.0153P)^2^+2.5599P] where P=(Fo^2^+2Fc^2^)/3'
_refine_ls_weighting_scheme calc
_refine_ls_wR_factor_ref 0.056
_reflns_number_gt 1393
_reflns_number_total 1493
_reflns_threshold_expression >2sigma(I)
_cod_data_source_file lc5052.cif
_cod_data_source_block cr312
_cod_database_code 2102732

loop_
_space_group_symop_id
_space_group_symop_operation_xyz
1 x,y,z
2 -x+1/2,-y,z+1/2
3 x+1/2,-y+1/2,-z+1/2
4 -x,y+1/2,-z
5 -x,-y,-z
6 x+1/2,y,-z+1/2
7 -x+1/2,y+1/2,z+1/2
8 x,-y+1/2,z

loop_
_atom_site_type_symbol
_atom_site_label
_atom_site_fract_x
_atom_site_fract_y
_atom_site_fract_z
_atom_site_U_iso_or_equiv
_atom_site_adp_type
_atom_site_calc_flag
_atom_site_refinement_flags
_atom_site_occupancy
Sr Sr 0.09471(3) 0.25 0.10275(5) 0.01091(12) Uani d S 1
Ti Ti1 0.00055(6) 0.25 0.77075(8) 0.00826(16) Uani d SP 0.67
Cr Cr1 0.00055(6) 0.25 0.77075(8) 0.00826(16) Uani d SP 0.33
Ti Ti2 0.33115(6) 0.25 0.89032(8) 0.00912(16) Uani d SP 0.67
Cr Cr2 0.33115(6) 0.25 0.89032(8) 0.00912(16) Uani d SP 0.33
Ti Ti3 0.33494(6) 0.25 0.42830(8) 0.00835(16) Uani d SP 0.67
Cr Cr3 0.33494(6) 0.25 0.42830(8) 0.00835(16) Uani d SP 0.33
Ti Ti4 0.17185(4) 0.00092(10) 0.66165(6) 0.00814(13) Uani d . 1
Li Li 0.0405(7) 0.25 0.4219(9) 0.0126(16) Uani d S 1
O O1 0.0863(2) 0.25 0.6048(3) 0.0051(5) Uani d S 1
O O2 0.2455(2) 0.25 0.7430(3) 0.0059(5) Uani d S 1
O O3 0.2609(2) 0.25 0.2539(3) 0.0053(5) Uani d S 1
O O4 0.3979(2) 0.25 0.0686(3) 0.0057(5) Uani d S 1
O O5 0.4337(2) 0.25 0.5611(3) 0.0096(6) Uani d S 1
O O6 0.24427(16) 0.0019(4) 0.9997(2) 0.0065(4) Uani d . 1
O O7 0.41442(15) 0.0066(4) 0.3269(2) 0.0075(4) Uani d . 1
O O8 0.41419(15) 0.0275(4) 0.8156(2) 0.0061(4) Uani d . 1

loop_
_atom_site_aniso_label
_atom_site_aniso_U_11
_atom_site_aniso_U_22
_atom_site_aniso_U_33
_atom_site_aniso_U_12
_atom_site_aniso_U_13
_atom_site_aniso_U_23
Sr 0.0103(2) 0.0108(2) 0.0116(2) 0 0.00077(15) 0
Ti1 0.0081(3) 0.0092(3) 0.0075(3) 0 0.0008(3) 0
Cr1 0.0081(3) 0.0092(3) 0.0075(3) 0 0.0008(3) 0
Ti2 0.0076(3) 0.0131(4) 0.0067(3) 0 -0.0009(2) 0
Cr2 0.0076(3) 0.0131(4) 0.0067(3) 0 -0.0009(2) 0
Ti3 0.0080(3) 0.0094(3) 0.0076(3) 0 -0.0011(3) 0
Cr3 0.0080(3) 0.0094(3) 0.0076(3) 0 -0.0011(3) 0
Ti4 0.0082(2) 0.0086(2) 0.0076(2) 0.00075(18) -0.00053(18) -0.00020(18)
Li 0.017(4) 0.012(4) 0.009(3) 0 -0.005(3) 0
O1 0.0048(12) 0.0054(13) 0.0051(13) 0 -0.0008(10) 0
O2 0.0063(12) 0.0055(12) 0.0058(12) 0 -0.0009(10) 0
O3 0.0046(12) 0.0053(12) 0.0060(12) 0 0.0001(10) 0
O4 0.0042(12) 0.0067(13) 0.0061(13) 0 -0.0005(10) 0
O5 0.0076(13) 0.0150(15) 0.0063(13) 0 -0.0034(11) 0
O6 0.0073(9) 0.0056(8) 0.0065(8) -0.0010(7) -0.0008(7) -0.0003(7)
O7 0.0064(8) 0.0062(9) 0.0098(9) 0.0014(7) 0.0003(7) -0.0015(8)
O8 0.0054(8) 0.0054(9) 0.0075(9) -0.0003(7) 0.0003(7) -0.0003(7)

loop_
_atom_type_symbol
_atom_type_description
_atom_type_scat_dispersion_real
_atom_type_scat_dispersion_imag
_atom_type_scat_source
Sr Sr -1.657 3.264 'International Tables Vol C Tables 4.2.6.8 and 6.1.1.4'
Cr Cr 0.284 0.624 'International Tables Vol C Tables 4.2.6.8 and 6.1.1.4'
Ti Ti 0.248 0.446 'International Tables Vol C Tables 4.2.6.8 and 6.1.1.4'
Li Li 0 0 'International Tables Vol C Tables 4.2.6.8 and 6.1.1.4'
O O 0.0106 0.006 'International Tables Vol C Tables 4.2.6.8 and 6.1.1.4'

loop_
_geom_angle_atom_site_label_1
_geom_angle_atom_site_label_2
_geom_angle_atom_site_label_3
_geom_angle_site_symmetry_1
_geom_angle_site_symmetry_3
_geom_angle
O8 Sr O8 8_665 2_554 74.21(10)
O8 Sr O6 8_665 7_564 90.99(7)
O8 Sr O6 2_554 7_564 130.74(6)
O8 Sr O6 8_665 1_554 130.74(6)
O8 Sr O6 2_554 1_554 90.99(7)
O6 Sr O6 7_564 1_554 63.56(9)
O8 Sr O3 8_665 . 66.68(7)
O8 Sr O3 2_554 . 66.68(7)
O6 Sr O3 7_564 . 64.33(7)
O6 Sr O3 1_554 . 64.33(7)
O8 Sr O5 8_665 6_556 115.57(7)
O8 Sr O5 2_554 6_556 115.57(7)
O6 Sr O5 7_564 6_556 113.22(7)
O6 Sr O5 1_554 6_556 113.22(7)
O3 Sr O5 . 6_556 176.99(9)
O8 Sr O5 8_665 2_554 134.23(8)
O8 Sr O5 2_554 2_554 60.93(8)
O6 Sr O5 7_564 2_554 124.46(8)
O6 Sr O5 1_554 2_554 62.14(8)
O3 Sr O5 . 2_554 100.90(6)
O5 Sr O5 6_556 2_554 78.98(6)
O8 Sr O5 8_665 2_564 60.93(8)
O8 Sr O5 2_554 2_564 134.23(8)
O6 Sr O5 7_564 2_564 62.14(8)
O6 Sr O5 1_554 2_564 124.46(8)
O3 Sr O5 . 2_564 100.90(6)
O5 Sr O5 6_556 2_564 78.98(6)
O5 Sr O5 2_554 2_564 157.59(13)
O8 Sr O7 8_665 6_556 93.40(7)
O8 Sr O7 2_554 6_556 59.00(6)
O6 Sr O7 7_564 6_556 170.20(6)
O6 Sr O7 1_554 6_556 118.94(6)
O3 Sr O7 . 6_556 125.47(7)
O5 Sr O7 6_556 6_556 56.99(7)
O5 Sr O7 2_554 6_556 56.82(8)
O5 Sr O7 2_564 6_556 112.76(8)
O8 Sr O7 8_665 4_455 59.00(6)
O8 Sr O7 2_554 4_455 93.40(7)
O6 Sr O7 7_564 4_455 118.94(6)
O6 Sr O7 1_554 4_455 170.20(6)
O3 Sr O7 . 4_455 125.47(7)
O5 Sr O7 6_556 4_455 56.99(7)
O5 Sr O7 2_554 4_455 112.76(8)
O5 Sr O7 2_564 4_455 56.82(8)
O7 Sr O7 6_556 4_455 56.86(9)
O8 Sr O7 8_665 2_554 169.93(6)
O8 Sr O7 2_554 2_554 114.28(6)
O6 Sr O7 7_564 2_554 87.17(6)
O6 Sr O7 1_554 2_554 56.63(6)
O3 Sr O7 . 2_554 120.92(7)
O5 Sr O7 6_556 2_554 56.59(7)
O5 Sr O7 2_554 2_554 53.46(7)
O5 Sr O7 2_564 2_554 109.70(8)
O7 Sr O7 6_556 2_554 86.99(6)
O7 Sr O7 4_455 2_554 113.58(4)
O8 Sr O7 8_665 8_665 114.28(6)
O8 Sr O7 2_554 8_665 169.93(6)
O6 Sr O7 7_564 8_665 56.63(6)
O6 Sr O7 1_554 8_665 87.17(6)
O3 Sr O7 . 8_665 120.92(7)
O5 Sr O7 6_556 8_665 56.59(7)
O5 Sr O7 2_554 8_665 109.70(8)
O5 Sr O7 2_564 8_665 53.46(7)
O7 Sr O7 6_556 8_665 113.58(4)
O7 Sr O7 4_455 8_665 86.99(6)
O7 Sr O7 2_554 8_665 56.76(8)
O8 Sr Li 8_665 . 38.24(6)
O8 Sr Li 2_554 . 38.24(6)
O6 Sr Li 7_564 . 122.82(13)
O6 Sr Li 1_554 . 122.82(13)
O3 Sr Li . . 70.25(17)
O5 Sr Li 6_556 . 112.75(17)
O5 Sr Li 2_554 . 96.08(7)
O5 Sr Li 2_564 . 96.08(7)
O7 Sr Li 6_556 . 64.79(14)
O7 Sr Li 4_455 . 64.79(14)
O7 Sr Li 2_554 . 147.76(8)
O7 Sr Li 8_665 . 147.76(8)
O8 Sr Ti1 8_665 5_556 101.49(5)
O8 Sr Ti1 2_554 5_556 34.81(5)
O6 Sr Ti1 7_564 5_556 151.48(5)
O6 Sr Ti1 1_554 5_556 89.31(5)
O3 Sr Ti1 . 5_556 97.07(4)
O5 Sr Ti1 6_556 5_556 84.51(4)
O5 Sr Ti1 2_554 5_556 33.95(6)
O5 Sr Ti1 2_564 5_556 146.04(7)
O7 Sr Ti1 6_556 5_556 35.19(4)
O7 Sr Ti1 4_455 5_556 89.31(5)
O7 Sr Ti1 2_554 5_556 84.60(4)
O7 Sr Ti1 8_665 5_556 135.20(4)
Li Sr Ti1 . 5_556 63.43(5)
O8 Sr Ti1 8_665 5_566 34.81(5)
O8 Sr Ti1 2_554 5_566 101.49(5)
O6 Sr Ti1 7_564 5_566 89.31(5)
O6 Sr Ti1 1_554 5_566 151.48(5)
O3 Sr Ti1 . 5_566 97.07(4)
O5 Sr Ti1 6_556 5_566 84.51(4)
O5 Sr Ti1 2_554 5_566 146.04(7)
O5 Sr Ti1 2_564 5_566 33.95(6)
O7 Sr Ti1 6_556 5_566 89.31(5)
O7 Sr Ti1 4_455 5_566 35.19(4)
O7 Sr Ti1 2_554 5_566 135.20(4)
O7 Sr Ti1 8_665 5_566 84.60(4)
Li Sr Ti1 . 5_566 63.43(5)
Ti1 Sr Ti1 5_556 5_566 115.46(3)
O5 Ti1 O8 6_557 6_557 94.98(10)
O5 Ti1 O8 6_557 4_456 94.98(10)
O8 Ti1 O8 6_557 4_456 82.21(13)
O5 Ti1 O7 6_557 8_666 92.43(10)
O8 Ti1 O7 6_557 8_666 169.52(10)
O8 Ti1 O7 4_456 8_666 89.79(9)
O5 Ti1 O7 6_557 2 92.43(10)
O8 Ti1 O7 6_557 2 89.79(9)
O8 Ti1 O7 4_456 2 169.52(10)
O7 Ti1 O7 8_666 2 97.30(14)
O5 Ti1 O1 6_557 . 173.20(14)
O8 Ti1 O1 6_557 . 90.13(9)
O8 Ti1 O1 4_456 . 90.13(9)
O7 Ti1 O1 8_666 . 83.10(9)
O7 Ti1 O1 2 . 83.10(9)
O5 Ti1 Cr2 6_557 6_557 95.27(11)
O8 Ti1 Cr2 6_557 6_557 41.12(7)
O8 Ti1 Cr2 4_456 6_557 41.12(7)
O7 Ti1 Cr2 8_666 6_557 130.74(7)
O7 Ti1 Cr2 2 6_557 130.74(7)
O1 Ti1 Cr2 . 6_557 91.53(9)
O5 Ti1 Ti2 6_557 6_557 95.27(11)
O8 Ti1 Ti2 6_557 6_557 41.12(7)
O8 Ti1 Ti2 4_456 6_557 41.12(7)
O7 Ti1 Ti2 8_666 6_557 130.74(7)
O7 Ti1 Ti2 2 6_557 130.74(7)
O1 Ti1 Ti2 . 6_557 91.53(9)
Cr2 Ti1 Ti2 6_557 6_557 0.000(18)
O5 Ti1 Ti4 6_557 7_565 134.78(8)
O8 Ti1 Ti4 6_557 7_565 130.22(7)
O8 Ti1 Ti4 4_456 7_565 90.65(7)
O7 Ti1 Ti4 8_666 7_565 42.66(7)
O7 Ti1 Ti4 2 7_565 89.38(7)
O1 Ti1 Ti4 . 7_565 40.45(6)
Cr2 Ti1 Ti4 6_557 7_565 116.99(3)
Ti2 Ti1 Ti4 6_557 7_565 116.99(3)
O5 Ti1 Ti4 6_557 . 134.78(8)
O8 Ti1 Ti4 6_557 . 90.65(7)
O8 Ti1 Ti4 4_456 . 130.22(7)
O7 Ti1 Ti4 8_666 . 89.38(7)
O7 Ti1 Ti4 2 . 42.66(7)
O1 Ti1 Ti4 . . 40.45(6)
Cr2 Ti1 Ti4 6_557 . 116.99(3)
Ti2 Ti1 Ti4 6_557 . 116.99(3)
Ti4 Ti1 Ti4 7_565 . 57.70(3)
O8 Ti2 O8 . 7_565 86.34(14)
O8 Ti2 O2 . . 94.55(10)
O8 Ti2 O2 7_565 . 94.55(10)
O8 Ti2 O4 . 1_556 93.80(9)
O8 Ti2 O4 7_565 1_556 93.80(10)
O2 Ti2 O4 . 1_556 168.53(14)
O8 Ti2 O6 . 7_565 172.95(10)
O8 Ti2 O6 7_565 7_565 94.97(9)
O2 Ti2 O6 . 7_565 92.25(9)
O4 Ti2 O6 1_556 7_565 79.20(9)
O8 Ti2 O6 . . 94.97(9)
O8 Ti2 O6 7_565 . 172.95(10)
O2 Ti2 O6 . . 92.25(9)
O4 Ti2 O6 1_556 . 79.20(9)
O6 Ti2 O6 7_565 . 82.89(12)
O8 Ti2 Cr1 . 6_657 43.19(7)
O8 Ti2 Cr1 7_565 6_657 43.19(7)
O2 Ti2 Cr1 . 6_657 94.79(10)
O4 Ti2 Cr1 1_556 6_657 96.67(9)
O6 Ti2 Cr1 7_565 6_657 137.96(6)
O6 Ti2 Cr1 . 6_657 137.96(6)
O8 Ti2 Ti1 . 6_657 43.19(7)
O8 Ti2 Ti1 7_565 6_657 43.19(7)
O2 Ti2 Ti1 . 6_657 94.79(10)
O4 Ti2 Ti1 1_556 6_657 96.67(9)
O6 Ti2 Ti1 7_565 6_657 137.96(6)
O6 Ti2 Ti1 . 6_657 137.96(6)
Cr1 Ti2 Ti1 6_657 6_657 0.00(3)
O8 Ti2 Ti4 . 8_666 132.87(7)
O8 Ti2 Ti4 7_565 8_666 91.86(7)
O2 Ti2 Ti4 . 8_666 132.48(8)
O4 Ti2 Ti4 1_556 8_666 39.26(6)
O6 Ti2 Ti4 7_565 8_666 40.25(6)
O6 Ti2 Ti4 . 8_666 82.15(6)
Cr1 Ti2 Ti4 6_657 8_666 120.47(3)
Ti1 Ti2 Ti4 6_657 8_666 120.47(3)
O8 Ti2 Ti4 . 2 91.86(7)
O8 Ti2 Ti4 7_565 2 132.87(7)
O2 Ti2 Ti4 . 2 132.48(8)
O4 Ti2 Ti4 1_556 2 39.26(6)
O6 Ti2 Ti4 7_565 2 82.15(6)
O6 Ti2 Ti4 . 2 40.25(6)
Cr1 Ti2 Ti4 6_657 2 120.47(3)
Ti1 Ti2 Ti4 6_657 2 120.47(3)
Ti4 Ti2 Ti4 8_666 2 56.51(3)
O5 Ti3 O6 . 8_665 98.79(10)
O5 Ti3 O6 . 2_554 98.79(10)
O6 Ti3 O6 8_665 2_554 96.09(13)
O5 Ti3 O3 . . 164.56(14)
O6 Ti3 O3 8_665 . 91.48(9)
O6 Ti3 O3 2_554 . 91.48(9)
O5 Ti3 O7 . . 87.34(10)
O6 Ti3 O7 8_665 . 171.79(10)
O6 Ti3 O7 2_554 . 88.30(9)
O3 Ti3 O7 . . 81.45(9)
O5 Ti3 O7 . 7_565 87.34(10)
O6 Ti3 O7 8_665 7_565 88.30(9)
O6 Ti3 O7 2_554 7_565 171.79(10)
O3 Ti3 O7 . 7_565 81.45(9)
O7 Ti3 O7 . 7_565 86.53(13)
O5 Ti3 Ti4 . 2_554 129.10(9)
O6 Ti3 Ti4 8_665 2_554 131.10(7)
O6 Ti3 Ti4 2_554 2_554 86.79(7)
O3 Ti3 Ti4 . 2_554 39.62(6)
O7 Ti3 Ti4 . 2_554 42.03(6)
O7 Ti3 Ti4 7_565 2_554 85.10(7)
O5 Ti3 Ti4 . 8_665 129.10(9)
O6 Ti3 Ti4 8_665 8_665 86.79(7)
O6 Ti3 Ti4 2_554 8_665 131.10(7)
O3 Ti3 Ti4 . 8_665 39.62(6)
O7 Ti3 Ti4 . 8_665 85.10(7)
O7 Ti3 Ti4 7_565 8_665 42.03(6)
Ti4 Ti3 Ti4 2_554 8_665 57.32(3)
O5 Ti3 Sr . 2_565 57.09(2)
O6 Ti3 Sr 8_665 2_565 50.54(7)
O6 Ti3 Sr 2_554 2_565 126.11(7)
O3 Ti3 Sr . 2_565 124.550(13)
O7 Ti3 Sr . 2_565 131.13(7)
O7 Ti3 Sr 7_565 2_565 61.89(6)
Ti4 Ti3 Sr 2_554 2_565 146.84(2)
Ti4 Ti3 Sr 8_665 2_565 92.703(17)
O5 Ti3 Sr . 2 57.09(2)
O6 Ti3 Sr 8_665 2 126.11(7)
O6 Ti3 Sr 2_554 2 50.54(7)
O3 Ti3 Sr . 2 124.550(13)
O7 Ti3 Sr . 2 61.89(6)
O7 Ti3 Sr 7_565 2 131.13(7)
Ti4 Ti3 Sr 2_554 2 92.703(17)
Ti4 Ti3 Sr 8_665 2 146.84(2)
Sr Ti3 Sr 2_565 2 110.88(3)
O2 Ti4 O1 . . 83.90(10)
O2 Ti4 O3 . 2 95.93(9)
O1 Ti4 O3 . 2 167.22(13)
O2 Ti4 O4 . 2 176.34(13)
O1 Ti4 O4 . 2 96.19(10)
O3 Ti4 O4 2 2 84.79(10)
O2 Ti4 O6 . 2_554 92.02(11)
O1 Ti4 O6 . 2_554 97.36(11)
O3 Ti4 O6 2 2_554 95.42(11)
O4 Ti4 O6 2 2_554 84.33(11)
O2 Ti4 O7 . 2 89.38(11)
O1 Ti4 O7 . 2 83.77(11)
O3 Ti4 O7 2 2 83.45(11)
O4 Ti4 O7 2 2 94.27(11)
O6 Ti4 O7 2_554 2 178.29(10)
O2 Ti4 Ti4 . 7_565 42.15(7)
O1 Ti4 Ti4 . 7_565 42.41(7)
O3 Ti4 Ti4 2 7_565 137.94(7)
O4 Ti4 Ti4 2 7_565 137.28(7)
O6 Ti4 Ti4 2_554 7_565 90.47(7)
O7 Ti4 Ti4 2 7_565 91.23(7)
O2 Ti4 Ti4 . 7 137.85(7)
O1 Ti4 Ti4 . 7 137.59(7)
O3 Ti4 Ti4 2 7 42.06(7)
O4 Ti4 Ti4 2 7 42.72(7)
O6 Ti4 Ti4 2_554 7 89.53(7)
O7 Ti4 Ti4 2 7 88.77(7)
Ti4 Ti4 Ti4 7_565 7 180
O2 Ti4 Ti1 . . 84.84(8)
O1 Ti4 Ti1 . . 42.59(9)
O3 Ti4 Ti1 2 . 124.63(9)
O4 Ti4 Ti1 2 . 97.72(8)
O6 Ti4 Ti1 2_554 . 139.95(7)
O7 Ti4 Ti1 2 . 41.19(6)
Ti4 Ti4 Ti1 7_565 . 61.149(14)
Ti4 Ti4 Ti1 7 . 118.851(14)
O1 Li O4 . 6_556 106.5(4)
O1 Li O8 . 2_554 113.0(3)
O4 Li O8 6_556 2_554 109.6(3)
O1 Li O8 . 8_665 113.0(3)
O4 Li O8 6_556 8_665 109.6(3)
O8 Li O8 2_554 8_665 105.0(4)
O1 Li Sr . . 147.4(4)
O4 Li Sr 6_556 . 106.1(3)
O8 Li Sr 2_554 . 54.5(2)
O8 Li Sr 8_665 . 54.5(2)
O1 Li Ti4 . 7_565 31.04(11)
O4 Li Ti4 6_556 7_565 120.9(3)
O8 Li Ti4 2_554 7_565 123.2(3)
O8 Li Ti4 8_665 7_565 82.0(2)
Sr Li Ti4 . 7_565 124.8(2)
O1 Li Ti4 . . 31.04(11)
O4 Li Ti4 6_556 . 120.9(3)
O8 Li Ti4 2_554 . 82.0(2)
O8 Li Ti4 8_665 . 123.2(3)
Sr Li Ti4 . . 124.8(2)
Ti4 Li Ti4 7_565 . 51.25(13)
O1 Li Ti4 . 5_556 121.2(3)
O4 Li Ti4 6_556 5_556 31.01(11)
O8 Li Ti4 2_554 5_556 78.6(2)
O8 Li Ti4 8_665 5_556 118.8(3)
Sr Li Ti4 . 5_556 87.82(19)
Ti4 Li Ti4 7_565 5_556 146.9(3)
Ti4 Li Ti4 . 5_556 117.84(15)
O1 Li Ti4 . 3_556 121.2(3)
O4 Li Ti4 6_556 3_556 31.01(11)
O8 Li Ti4 2_554 3_556 118.8(3)
O8 Li Ti4 8_665 3_556 78.6(2)
Sr Li Ti4 . 3_556 87.82(19)
Ti4 Li Ti4 7_565 3_556 117.84(15)
Ti4 Li Ti4 . 3_556 146.9(3)
Ti4 Li Ti4 5_556 3_556 50.70(13)
O1 Li Ti2 . 2_564 85.1(2)
O4 Li Ti2 6_556 2_564 121.76(13)
O8 Li Ti2 2_554 2_564 117.5(4)
O8 Li Ti2 8_665 2_564 27.94(12)
Sr Li Ti2 . 2_564 77.86(16)
Ti4 Li Ti2 7_565 2_564 54.07(9)
Ti4 Li Ti2 . 2_564 98.4(2)
Ti4 Li Ti2 5_556 2_564 142.6(2)
Ti4 Li Ti2 3_556 2_564 93.96(8)
Li O1 Ti4 . 7_565 118.33(18)
Li O1 Ti4 . . 118.33(18)
Ti4 O1 Ti4 7_565 . 95.18(13)
Li O1 Ti1 . . 124.9(3)
Ti4 O1 Ti1 7_565 . 96.96(11)
Ti4 O1 Ti1 . . 96.96(11)
Ti2 O2 Ti4 . . 130.92(7)
Ti2 O2 Ti4 . 7_565 130.92(7)
Ti4 O2 Ti4 . 7_565 95.70(14)
Ti4 O3 Ti4 2_554 8_665 95.87(13)
Ti4 O3 Ti3 2_554 . 99.23(11)
Ti4 O3 Ti3 8_665 . 99.23(11)
Ti4 O3 Sr 2_554 . 98.27(10)
Ti4 O3 Sr 8_665 . 98.27(10)
Ti3 O3 Sr . . 153.75(14)
Ti4 O4 Ti4 8_665 2_554 94.55(14)
Ti4 O4 Li 8_665 6_656 117.87(18)
Ti4 O4 Li 2_554 6_656 117.87(18)
Ti4 O4 Ti2 8_665 1_554 100.86(11)
Ti4 O4 Ti2 2_554 1_554 100.86(11)
Li O4 Ti2 6_656 1_554 120.3(3)
Ti3 O5 Ti1 . 6_657 162.9(2)
Ti3 O5 Sr . 6_656 99.99(13)
Ti1 O5 Sr 6_657 6_656 97.10(13)
Ti3 O5 Sr . 2 90.06(7)
Ti1 O5 Sr 6_657 2 86.67(7)
Sr O5 Sr 6_656 2 101.02(6)
Ti3 O5 Sr . 2_565 90.06(7)
Ti1 O5 Sr 6_657 2_565 86.67(7)
Sr O5 Sr 6_656 2_565 101.02(6)
Sr O5 Sr 2 2_565 157.59(13)
Ti3 O6 Ti4 2 2 128.09(12)
Ti3 O6 Ti2 2 . 128.50(11)
Ti4 O6 Ti2 2 . 94.95(9)
Ti3 O6 Sr 2 1_556 95.75(8)
Ti4 O6 Sr 2 1_556 98.40(8)
Ti2 O6 Sr . 1_556 105.34(9)
Ti1 O7 Ti4 2_554 2_554 96.15(10)
Ti1 O7 Ti3 2_554 . 166.98(13)
Ti4 O7 Ti3 2_554 . 95.47(9)
Ti1 O7 Sr 2_554 6_656 85.33(7)
Ti4 O7 Sr 2_554 6_656 134.44(10)
Ti3 O7 Sr . 6_656 90.72(8)
Ti1 O7 Sr 2_554 2 85.17(8)
Ti4 O7 Sr 2_554 2 132.54(10)
Ti3 O7 Sr . 2 82.65(7)
Sr O7 Sr 6_656 2 93.01(6)
Ti2 O8 Ti1 . 6_657 95.69(10)
Ti2 O8 Li . 2 121.8(3)
Ti1 O8 Li 6_657 2 124.1(3)
Ti2 O8 Sr . 2 134.34(10)
Ti1 O8 Sr 6_657 2 94.34(8)
Li O8 Sr 2 2 87.3(2)

loop_
_geom_bond_atom_site_label_1
_geom_bond_atom_site_label_2
_geom_bond_site_symmetry_2
_geom_bond_distance
Sr O8 8_665 2.647(2)
Sr O8 2_554 2.647(2)
Sr O6 7_564 2.711(2)
Sr O6 1_554 2.711(2)
Sr O3 . 2.741(3)
Sr O5 6_556 2.753(3)
Sr O5 2_554 2.9334(8)
Sr O5 2_564 2.9334(8)
Sr O7 6_556 2.942(2)
Sr O7 4_455 2.942(2)
Sr O7 2_554 3.108(2)
Sr O7 8_665 3.108(2)
Sr Li . 3.248(9)
Sr Ti1 5_556 3.4031(6)
Sr Ti1 5_566 3.4031(6)
Ti1 O5 6_557 1.904(3)
Ti1 O8 6_557 1.948(2)
Ti1 O8 4_456 1.948(2)
Ti1 O7 8_666 1.967(2)
Ti1 O7 2 1.967(2)
Ti1 O1 . 2.025(3)
Ti1 Cr2 6_557 2.8323(11)
Ti1 Ti2 6_557 2.8323(11)
Ti1 Ti4 7_565 2.9706(9)
Ti1 Ti4 . 2.9706(9)
Ti2 O8 . 1.872(2)
Ti2 O8 7_565 1.872(2)
Ti2 O2 . 1.879(3)
Ti2 O4 1_556 1.991(3)
Ti2 O6 7_565 2.157(2)
Ti2 O6 . 2.157(2)
Ti2 Cr1 6_657 2.8323(11)
Ti2 Ti1 6_657 2.8323(11)
Ti2 Ti4 8_666 3.0503(9)
Ti2 Ti4 2 3.0503(9)
Ti3 O5 . 1.895(3)
Ti3 O6 8_665 1.949(2)
Ti3 O6 2_554 1.949(2)
Ti3 O3 . 2.007(3)
Ti3 O7 . 2.043(2)
Ti3 O7 7_565 2.043(2)
Ti3 Ti4 2_554 3.0107(9)
Ti3 Ti4 8_665 3.0107(9)
Ti3 Sr 2_565 3.4941(7)
Ti3 Sr 2 3.4941(7)
Ti4 O2 . 1.934(2)
Ti4 O1 . 1.941(2)
Ti4 O3 2 1.945(2)
Ti4 O4 2 1.966(2)
Ti4 O6 2_554 1.978(2)
Ti4 O7 2 2.025(2)
Ti4 Ti4 7_565 2.8669(13)
Ti4 Ti4 7 2.8881(13)
Li O1 . 1.919(9)
Li O4 6_556 1.972(9)
Li O8 2_554 2.013(6)
Li O8 8_665 2.013(6)
Li Ti4 7_565 3.314(8)
Li Ti4 5_556 3.373(8)
Li Ti4 3_556 3.373(8)
Li Ti2 2_564 3.395(5)
O1 Ti4 7_565 1.941(2)
O2 Ti4 7_565 1.934(2)
O3 Ti4 2_554 1.945(2)
O3 Ti4 8_665 1.945(2)
O4 Ti4 8_665 1.966(2)
O4 Ti4 2_554 1.966(2)
O4 Li 6_656 1.972(9)
O4 Ti2 1_554 1.991(3)
O5 Ti1 6_657 1.904(3)
O5 Sr 6_656 2.753(3)
O5 Sr 2 2.9334(8)
O5 Sr 2_565 2.9334(8)
O6 Ti3 2 1.949(2)
O6 Ti4 2 1.978(2)
O6 Sr 1_556 2.711(2)
O7 Ti1 2_554 1.967(2)
O7 Ti4 2_554 2.025(2)
O7 Sr 6_656 2.942(2)
O7 Sr 2 3.108(2)
O8 Ti1 6_657 1.948(2)
O8 Li 2 2.013(6)
O8 Sr 2 2.647(2)
